data_1529585
loop_
_publ_author_name
'Bakakin, V.V.'
'Solov'eva, L.P.'

_publ_section_title
;
 The crystal structure of Fe3 Be Si3 O9 (F, O H)2 the example of the
 wollastonitelike silicate chain on the basis of Fe
;
_journal_name_full Kristallografiya
_journal_page_first 1144
_journal_page_last 1151
_journal_volume 15
_journal_year 1970
_chemical_formula_sum 'Be Fe3 H2 O11 Si3'
_chemical_name_systematic 'Fe3 (Be Si3 O9) (O H)2'
_space_group_IT_number 33
_symmetry_space_group_name_Hall 'P 2c -2n'
_symmetry_space_group_name_H-M 'P n a 21'
_cell_angle_alpha 90
_cell_angle_beta 90
_cell_angle_gamma 90
_cell_formula_units_Z 4
_cell_length_a 9.49
_cell_length_b 12.23
_cell_length_c 7.1
_cell_volume 824.045
_citation_journal_id_ASTM KRISAJ
_cod_data_source_file Bakakin_KRISAJ_1970_912.cif
_cod_data_source_block H2Be1Fe3O11Si3
_cod_original_cell_volume 824.0451
_cod_original_formula_sum 'H2 Be1 Fe3 O11 Si3'
_cod_database_code 1529585

loop_
_symmetry_equiv_pos_as_xyz
x,y,z
-x,-y,z+1/2
-x+1/2,y+1/2,z+1/2
x+1/2,-y+1/2,z

loop_
_atom_site_label
_atom_site_type_symbol
_atom_site_fract_x
_atom_site_fract_y
_atom_site_fract_z
_atom_site_occupancy
_atom_site_U_iso_or_equiv
Be1 Be+2 0.2185 0.258 0.517 1 0.0
Fe2 Fe+2 0.5015 0.2766 0.228 1 0.0
Fe1 Fe+2 0.4924 0.4995 0.5 1 0.0
O2 O-2 0.1716 0.3131 0.318 1 0.0
O10 O-2 0.1195 0.1415 0.523 1 0.0
Fe3 Fe+2 0.4959 0.2747 0.762 1 0.0
O4 O-2 0.3972 0.4249 0.251 1 0.0
O1 O-2 0.1822 0.4331 0.011 1 0.0
Si1 Si+4 0.2281 0.4279 0.228 1 0.0
O9 O-2 0.1089 0.718 0.5 1 0.0
O8 O-2 0.3736 0.6389 0.517 1 0.0
O3 O-2 0.1722 0.5412 0.318 1 0.0
O7 O-2 0.3944 0.4245 0.763 1 0.0
O5 O-2 0.1569 0.3196 0.69 1 0.0
Si3 Si+4 0.2056 0.6133 0.513 1 0.0
O11 O-2 0.381 0.2251 0.513 1 0.0
O6 O-2 0.16 0.5355 0.689 1 0.0
Si2 Si+4 0.2242 0.4254 0.789 1 0.0
